data_1534856
loop_
_publ_author_name
'Battle, P.D.'
'Goodenough, J.B.'
'Price, R.'

_publ_section_title
;
 The Crystal Structures and Magnetic Properties of Ba2 La Ru O6 and Ca2 La
 Ru O6
;
_journal_name_full 'Journal of Solid State Chemistry'
_journal_page_first 234
_journal_page_last 244
_journal_volume 46
_journal_year 1983
_chemical_formula_sum 'Ca2 La O6 Ru'
_chemical_name_systematic 'Ca2 La Ru O6'
_space_group_IT_number 14
_symmetry_space_group_name_Hall '-P 2yn'
_symmetry_space_group_name_H-M 'P 1 21/n 1'
_cell_angle_alpha 90
_cell_angle_beta 90.24
_cell_angle_gamma 90
_cell_formula_units_Z 2
_cell_length_a 5.618
_cell_length_b 5.8366
_cell_length_c 8.0677
_cell_volume 264.538
_citation_journal_id_ASTM JSSCBI
_cod_data_source_file Battle_JSSCBI_1983_134.cif
_cod_data_source_block Ca2La1O6Ru1
_cod_original_cell_volume 264.5377
_cod_original_sg_symbol_Hall '-P 2ybc (x-z,y,z)'
_cod_original_formula_sum 'Ca2 La1 O6 Ru1'
_cod_database_code 1534856

loop_
_symmetry_equiv_pos_as_xyz
x,y,z
-x+1/2,y+1/2,-z+1/2
-x,-y,-z
x-1/2,-y-1/2,z-1/2

loop_
_atom_site_label
_atom_site_type_symbol
_atom_site_fract_x
_atom_site_fract_y
_atom_site_fract_z
_atom_site_occupancy
_atom_site_U_iso_or_equiv
Ru1 Ru+5 0.5 0 0 1 0.0
O2 O-2 0.3238 0.7205 -0.0616 1 0.0
O3 O-2 0.3968 -0.0414 0.229 1 0.0
O1 O-2 0.2162 0.1802 -0.0498 1 0.0
La1 La+3 0.5134 0.5549 0.2504 0.5 0.0
Ca2 Ca+2 0 0.5 0 1 0.0
Ca1 Ca+2 0.5134 0.5549 0.2504 0.5 0.0
